data_4347470
loop_
_publ_author_name
'Garrett, Benjamin R.'
'Polen, Shane M.'
'Click, Kevin A.'
'He, Mingfu'
'Huang, Zhongjie'
'Hadad, Christopher M.'
'Wu, Yiying'

_publ_section_title
;
 Tunable Molecular MoS2 Edge-Site Mimics for Catalytic Hydrogen
 Production.
;
_journal_issue 8
_journal_name_full 'Inorganic chemistry'
_journal_page_first 3960
_journal_page_last 3966
_journal_paper_doi 10.1021/acs.inorgchem.6b00206
_journal_volume 55
_journal_year 2016
_chemical_formula_moiety 'C18 H24 Mo N2 O S4'
_chemical_formula_sum 'C18 H24 Mo N2 O S4'
_chemical_formula_weight 508.57
_space_group_IT_number 60
_space_group_name_Hall '-P 2n 2ab'
_space_group_name_H-M_alt 'P b c n'
_symmetry_cell_setting orthorhombic
_symmetry_Int_Tables_number 60
_symmetry_space_group_name_Hall '-P 2n 2ab'
_symmetry_space_group_name_H-M 'P b c n'
_atom_sites_solution_hydrogens geom
_atom_sites_solution_primary direct
_audit_conform_dict_location ftp://ftp.iucr.org/pub/cif_core.dic
_audit_conform_dict_name cif_core.dic
_audit_conform_dict_version 2.4.3
_audit_creation_date 2015-04-24T17:10:36-00:00
_audit_creation_method 'WinGX routine CIF_UPDATE'
_cell_angle_alpha 90
_cell_angle_beta 90
_cell_angle_gamma 90
_cell_formula_units_Z 8
_cell_length_a 17.2091(8)
_cell_length_b 9.5711(4)
_cell_length_c 26.2779(11)
_cell_measurement_reflns_used 5511
_cell_measurement_temperature 150(2)
_cell_measurement_theta_max 27.48
_cell_measurement_theta_min 1.02
_cell_measurement_wavelength 0.71073
_cell_volume 4328.2(3)
_computing_cell_refinement 'HKL Scalepack (Otwinowski & Minor 1997)'
_computing_data_collection 'Collect (Bruker AXS BV, 1997-2004)'
_computing_data_reduction 'HKL Denzo and Scalepack (Otwinowski & Minor 1997)'
_computing_molecular_graphics 'Ortep for Windows (Farrugia, 2012)'
_computing_publication_material 'WinGX publication routines (Farrugia, 2012)'
_computing_structure_refinement 'SHELXL-2014/7 (Sheldrick, 2014)'
_computing_structure_solution 'SHELXT (Sheldrick, 2014)'
_diffrn_ambient_temperature 150(2)
_diffrn_detector 'CCD plate'
_diffrn_detector_area_resol_mean 9
_diffrn_measured_fraction_theta_full 0.999
_diffrn_measured_fraction_theta_max 0.998
_diffrn_measurement_device '95mm CCD camera on \k-goniostat'
_diffrn_measurement_device_type 'Nonius KappaCCD'
_diffrn_measurement_method 'phi and omega scans'
_diffrn_orient_matrix_UB_11 -0.001614
_diffrn_orient_matrix_UB_12 -0.053925
_diffrn_orient_matrix_UB_13 0.014166
_diffrn_orient_matrix_UB_21 -0.032476
_diffrn_orient_matrix_UB_22 0.020821
_diffrn_orient_matrix_UB_23 0.033501
_diffrn_orient_matrix_UB_31 -0.099293
_diffrn_orient_matrix_UB_32 -0.005933
_diffrn_orient_matrix_UB_33 -0.011188
_diffrn_radiation_monochromator 'horizonally mounted graphite crystal'
_diffrn_radiation_probe x-ray
_diffrn_radiation_type MoK\a
_diffrn_radiation_wavelength 0.71073
_diffrn_reflns_av_R_equivalents 0.050
_diffrn_reflns_Laue_measured_fraction_full 0.999
_diffrn_reflns_Laue_measured_fraction_max 0.998
_diffrn_reflns_limit_h_max 22
_diffrn_reflns_limit_h_min -22
_diffrn_reflns_limit_k_max 12
_diffrn_reflns_limit_k_min -12
_diffrn_reflns_limit_l_max 33
_diffrn_reflns_limit_l_min -34
_diffrn_reflns_number 44346
_diffrn_reflns_point_group_measured_fraction_full 0.999
_diffrn_reflns_point_group_measured_fraction_max 0.998
_diffrn_reflns_theta_full 25.242
_diffrn_reflns_theta_max 27.442
_diffrn_reflns_theta_min 1.95
_diffrn_source 'Enraf Nonius FR590'
_exptl_absorpt_coefficient_mu 1.002
_exptl_absorpt_correction_T_max 0.860
_exptl_absorpt_correction_T_min 0.767
_exptl_absorpt_correction_type multi-scan
_exptl_absorpt_process_details 'HKL Scalepack (Otwinowski & Minor, 1997)'
_exptl_crystal_colour 'dark brown'
_exptl_crystal_density_diffrn 1.561
_exptl_crystal_density_method 'not measured'
_exptl_crystal_description 'approximate rectangular plate'
_exptl_crystal_F_000 2080
_exptl_crystal_size_max 0.38
_exptl_crystal_size_mid 0.31
_exptl_crystal_size_min 0.15
_refine_diff_density_max 1.995
_refine_diff_density_min -1.065
_refine_diff_density_rms 0.104
_refine_ls_extinction_method none
_refine_ls_goodness_of_fit_ref 1.036
_refine_ls_hydrogen_treatment constr
_refine_ls_matrix_type full
_refine_ls_number_constraints 0
_refine_ls_number_parameters 272
_refine_ls_number_reflns 4951
_refine_ls_number_restraints 15
_refine_ls_restrained_S_all 1.043
_refine_ls_R_factor_all 0.0772
_refine_ls_R_factor_gt 0.0503
_refine_ls_shift/su_max 0.001
_refine_ls_shift/su_mean 0
_refine_ls_structure_factor_coef Fsqd
_refine_ls_weighting_details 'w=1/[\s^2^(Fo^2^)+(0.0805P)^2^+5.7634P] where P=(Fo^2^+2Fc^2^)/3'
_refine_ls_weighting_scheme calc
_refine_ls_wR_factor_gt 0.1292
_refine_ls_wR_factor_ref 0.1446
_reflns_number_gt 3618
_reflns_number_total 4951
_reflns_threshold_expression 'I > 2\s(I)'
_cod_data_source_file ic6b00206_si_002.cif
_cod_data_source_block Wu2047
_cod_database_code 4347470

loop_
_symmetry_equiv_pos_as_xyz
'x, y, z'
'-x+1/2, -y+1/2, z+1/2'
'-x, y, -z+1/2'
'x+1/2, -y+1/2, -z'
'-x, -y, -z'
'x-1/2, y-1/2, -z-1/2'
'x, -y, z-1/2'
'-x-1/2, y-1/2, z'

loop_
_atom_site_label
_atom_site_type_symbol
_atom_site_fract_x
_atom_site_fract_y
_atom_site_fract_z
_atom_site_U_iso_or_equiv
_atom_site_adp_type
_atom_site_occupancy
_atom_site_calc_flag
_atom_site_disorder_assembly
_atom_site_disorder_group
C1 C 0.5939(2) 0.3661(4) 0.51702(14) 0.0355(9) Uani 1 d . .
H1 H 0.5818 0.447 0.4976 0.043 Uiso 1 calc . .
C2 C 0.6151(2) 0.2469(4) 0.49198(14) 0.0355(9) Uani 1 d . .
H2 H 0.618 0.2473 0.4559 0.043 Uiso 1 calc . .
C3 C 0.6326(2) 0.1256(4) 0.51833(14) 0.0317(8) Uani 1 d . .
C4 C 0.6271(2) 0.1327(4) 0.57125(13) 0.0295(8) Uani 1 d . .
H4 H 0.6375 0.0517 0.591 0.035 Uiso 1 calc . .
C5 C 0.6067(2) 0.2564(4) 0.59552(13) 0.0263(7) Uani 1 d . .
C6 C 0.6042(2) 0.2723(4) 0.65189(13) 0.0294(8) Uani 1 d . .
C7 C 0.6263(2) 0.1688(4) 0.68519(14) 0.0341(9) Uani 1 d . .
H7 H 0.6407 0.0796 0.6725 0.041 Uiso 1 calc . .
C8 C 0.6277(2) 0.1940(4) 0.73809(14) 0.0370(9) Uani 1 d . .
C9 C 0.6031(3) 0.3273(4) 0.75328(15) 0.0438(10) Uani 1 d . .
H9 H 0.6015 0.3502 0.7884 0.053 Uiso 1 calc . .
C10 C 0.5813(3) 0.4249(4) 0.71792(15) 0.0423(10) Uani 1 d . .
H10 H 0.5657 0.5145 0.7296 0.051 Uiso 1 calc . .
C11 C 0.6579(3) -0.0068(5) 0.49011(15) 0.0399(9) Uani 1 d . .
C12 C 0.7250(3) 0.0294(5) 0.45373(17) 0.0523(12) Uani 1 d . .
H12A H 0.7687 0.0673 0.4733 0.078 Uiso 1 calc . .
H12B H 0.7074 0.0992 0.429 0.078 Uiso 1 calc . .
H12C H 0.7417 -0.0551 0.4358 0.078 Uiso 1 calc . .
C13 C 0.5887(3) -0.0634(5) 0.45986(18) 0.0548(12) Uani 1 d . .
H13A H 0.6051 -0.1453 0.4402 0.082 Uiso 1 calc . .
H13B H 0.5697 0.009 0.4366 0.082 Uiso 1 calc . .
H13C H 0.5471 -0.0901 0.4834 0.082 Uiso 1 calc . .
C14 C 0.6860(3) -0.1193(4) 0.52648(15) 0.0452(10) Uani 1 d . .
H14A H 0.7292 -0.0828 0.5469 0.068 Uiso 1 calc . .
H14B H 0.7037 -0.2006 0.507 0.068 Uiso 1 calc . .
H14C H 0.6434 -0.1469 0.5491 0.068 Uiso 1 calc . .
C15 C 0.6539(3) 0.0845(4) 0.77658(14) 0.0441(11) Uani 1 d . .
C16A C 0.6696(9) -0.0566(9) 0.7530(3) 0.075(5) Uani 0.546(10) d A 1
H161 H 0.6245 -0.0853 0.7326 0.113 Uiso 0.546(10) calc A 1
H162 H 0.6788 -0.1255 0.7799 0.113 Uiso 0.546(10) calc A 1
H163 H 0.7155 -0.0507 0.731 0.113 Uiso 0.546(10) calc A 1
C17A C 0.5852(6) 0.0656(10) 0.8160(3) 0.058(3) Uani 0.546(10) d A 1
H171 H 0.5375 0.0409 0.7978 0.086 Uiso 0.546(10) calc A 1
H172 H 0.5773 0.1532 0.8346 0.086 Uiso 0.546(10) calc A 1
H173 H 0.5983 -0.009 0.8401 0.086 Uiso 0.546(10) calc A 1
C18A C 0.7238(6) 0.1358(12) 0.8055(4) 0.065(3) Uani 0.546(10) d A 1
H181 H 0.7404 0.064 0.8298 0.097 Uiso 0.546(10) calc A 1
H182 H 0.7103 0.2214 0.824 0.097 Uiso 0.546(10) calc A 1
H183 H 0.7662 0.1553 0.7817 0.097 Uiso 0.546(10) calc A 1
C16B C 0.7300(7) 0.0186(14) 0.7558(4) 0.058(4) Uani 0.454(10) d A 2
H164 H 0.7512 -0.0463 0.7811 0.087 Uiso 0.454(10) calc A 2
H165 H 0.768 0.0925 0.749 0.087 Uiso 0.454(10) calc A 2
H166 H 0.7189 -0.032 0.7242 0.087 Uiso 0.454(10) calc A 2
C17B C 0.5938(7) -0.0295(11) 0.7802(5) 0.073(5) Uani 0.454(10) d A 2
H174 H 0.6142 -0.1065 0.8008 0.11 Uiso 0.454(10) calc A 2
H175 H 0.5814 -0.0637 0.746 0.11 Uiso 0.454(10) calc A 2
H176 H 0.5466 0.0076 0.7961 0.11 Uiso 0.454(10) calc A 2
C18B C 0.6749(13) 0.1474(14) 0.8275(4) 0.094(7) Uani 0.454(10) d A 2
H184 H 0.6991 0.0759 0.849 0.141 Uiso 0.454(10) calc A 2
H185 H 0.6278 0.1826 0.8441 0.141 Uiso 0.454(10) calc A 2
H186 H 0.7115 0.2247 0.8224 0.141 Uiso 0.454(10) calc A 2
Mo Mo 0.55371(2) 0.56796(4) 0.60619(2) 0.03660(14) Uani 1 d . .
N1 N 0.58954(18) 0.3732(3) 0.56845(11) 0.0304(7) Uani 1 d . .
N2 N 0.5810(2) 0.4006(3) 0.66751(12) 0.0352(7) Uani 1 d . .
O O 0.54564(16) 0.6462(3) 0.54907(11) 0.0423(7) Uani 1 d . .
S1 S 0.42675(7) 0.45678(13) 0.60924(4) 0.0486(3) Uani 1 d . .
S2 S 0.44019(8) 0.63656(14) 0.65090(5) 0.0599(4) Uani 1 d . .
S3 S 0.69174(7) 0.60548(12) 0.61879(4) 0.0449(3) Uani 1 d . .
S4 S 0.61765(9) 0.73692(12) 0.65672(5) 0.0598(4) Uani 1 d . .

loop_
_atom_site_aniso_label
_atom_site_aniso_U_11
_atom_site_aniso_U_22
_atom_site_aniso_U_33
_atom_site_aniso_U_23
_atom_site_aniso_U_13
_atom_site_aniso_U_12
C1 0.040(2) 0.042(2) 0.0251(18) 0.0121(16) 0.0032(16) 0.0014(18)
C2 0.040(2) 0.045(2) 0.0215(18) 0.0030(16) 0.0035(15) -0.0019(18)
C3 0.036(2) 0.0335(19) 0.0253(18) 0.0012(15) 0.0031(15) -0.0044(16)
C4 0.039(2) 0.0270(18) 0.0224(17) 0.0019(14) 0.0025(14) -0.0019(16)
C5 0.0289(18) 0.0272(18) 0.0229(17) 0.0044(13) 0.0055(14) 0.0006(15)
C6 0.036(2) 0.0283(18) 0.0235(18) 0.0025(14) 0.0077(15) 0.0019(15)
C7 0.047(2) 0.0285(18) 0.0264(18) -0.0011(15) 0.0062(16) 0.0026(17)
C8 0.054(3) 0.035(2) 0.0225(18) 0.0046(15) 0.0082(16) 0.0030(18)
C9 0.069(3) 0.039(2) 0.0240(19) -0.0025(17) 0.0129(19) 0.000(2)
C10 0.069(3) 0.031(2) 0.0268(19) -0.0021(16) 0.0151(19) 0.0082(19)
C11 0.055(3) 0.037(2) 0.0275(19) -0.0021(17) 0.0058(18) -0.006(2)
C12 0.073(3) 0.043(2) 0.042(2) -0.002(2) 0.019(2) 0.005(2)
C13 0.070(3) 0.057(3) 0.038(2) -0.016(2) -0.005(2) -0.007(3)
C14 0.073(3) 0.030(2) 0.033(2) -0.0037(17) 0.007(2) 0.000(2)
C15 0.071(3) 0.039(2) 0.0219(18) 0.0056(16) 0.0019(19) 0.008(2)
C16A 0.147(13) 0.046(5) 0.034(5) 0.014(4) -0.005(6) 0.027(7)
C17A 0.083(7) 0.053(6) 0.037(5) 0.021(4) 0.008(5) -0.007(5)
C18A 0.072(7) 0.073(7) 0.049(6) 0.019(6) -0.019(5) -0.013(6)
C16B 0.073(8) 0.063(7) 0.038(5) 0.022(5) 0.004(5) 0.015(7)
C17B 0.101(10) 0.048(7) 0.071(9) 0.035(6) 0.026(8) 0.014(7)
C18B 0.20(2) 0.061(8) 0.023(6) -0.001(5) -0.016(8) 0.044(11)
Mo 0.0486(2) 0.0283(2) 0.0329(2) 0.00895(14) 0.01180(15) 0.00932(15)
N1 0.0361(17) 0.0289(16) 0.0262(15) 0.0037(12) 0.0054(13) 0.0039(14)
N2 0.052(2) 0.0270(16) 0.0263(16) -0.0023(13) 0.0167(14) -0.0043(15)
O 0.0499(17) 0.0386(16) 0.0385(15) 0.0166(13) 0.0081(13) 0.0064(13)
S1 0.0447(6) 0.0527(7) 0.0484(7) 0.0224(5) 0.0154(5) 0.0091(5)
S2 0.0742(9) 0.0499(7) 0.0557(7) 0.0168(6) 0.0330(6) 0.0279(6)
S3 0.0529(7) 0.0411(6) 0.0405(6) 0.0050(5) 0.0021(5) -0.0051(5)
S4 0.1027(11) 0.0334(6) 0.0432(6) -0.0015(5) 0.0122(7) -0.0003(6)

loop_
_atom_type_symbol
_atom_type_description
_atom_type_scat_dispersion_real
_atom_type_scat_dispersion_imag
_atom_type_scat_source
C C 0.0033 0.0016 'International Tables Vol C Tables 4.2.6.8 and 6.1.1.4'
H H 0 0 'International Tables Vol C Tables 4.2.6.8 and 6.1.1.4'
Mo Mo -1.6832 0.6857 'International Tables Vol C Tables 4.2.6.8 and 6.1.1.4'
N N 0.0061 0.0033 'International Tables Vol C Tables 4.2.6.8 and 6.1.1.4'
O O 0.0106 0.006 'International Tables Vol C Tables 4.2.6.8 and 6.1.1.4'
S S 0.1246 0.1234 'International Tables Vol C Tables 4.2.6.8 and 6.1.1.4'

loop_
_geom_angle_atom_site_label_1
_geom_angle_atom_site_label_2
_geom_angle_atom_site_label_3
_geom_angle
N1 C1 C2 122.5(4)
N1 C1 H1 118.8
C2 C1 H1 118.8
C1 C2 C3 121.1(3)
C1 C2 H2 119.4
C3 C2 H2 119.4
C2 C3 C4 116.3(3)
C2 C3 C11 120.9(3)
C4 C3 C11 122.8(3)
C5 C4 C3 121.1(3)
C5 C4 H4 119.5
C3 C4 H4 119.5
N1 C5 C4 121.1(3)
N1 C5 C6 115.5(3)
C4 C5 C6 123.4(3)
N2 C6 C7 122.8(3)
N2 C6 C5 113.8(3)
C7 C6 C5 123.4(3)
C6 C7 C8 120.5(4)
C6 C7 H7 119.7
C8 C7 H7 119.7
C9 C8 C7 115.5(4)
C9 C8 C15 121.7(3)
C7 C8 C15 122.8(3)
C10 C9 C8 120.7(4)
C10 C9 H9 119.7
C8 C9 H9 119.7
N2 C10 C9 123.4(4)
N2 C10 H10 118.3
C9 C10 H10 118.3
C14 C11 C13 108.9(4)
C14 C11 C3 111.9(3)
C13 C11 C3 108.9(4)
C14 C11 C12 108.1(4)
C13 C11 C12 109.9(4)
C3 C11 C12 109.1(3)
C11 C12 H12A 109.5
C11 C12 H12B 109.5
H12A C12 H12B 109.5
C11 C12 H12C 109.5
H12A C12 H12C 109.5
H12B C12 H12C 109.5
C11 C13 H13A 109.5
C11 C13 H13B 109.5
H13A C13 H13B 109.5
C11 C13 H13C 109.5
H13A C13 H13C 109.5
H13B C13 H13C 109.5
C11 C14 H14A 109.5
C11 C14 H14B 109.5
H14A C14 H14B 109.5
C11 C14 H14C 109.5
H14A C14 H14C 109.5
H14B C14 H14C 109.5
C18A C15 C16A 110.9(8)
C17B C15 C18B 113.4(10)
C18A C15 C8 110.3(5)
C17B C15 C8 109.7(6)
C16A C15 C8 113.3(4)
C18B C15 C8 112.6(6)
C17B C15 C16B 107.9(8)
C18B C15 C16B 105.7(9)
C8 C15 C16B 107.2(5)
C18A C15 C17A 107.6(6)
C16A C15 C17A 107.5(7)
C8 C15 C17A 106.9(5)
C15 C16A H161 109.5
C15 C16A H162 109.5
H161 C16A H162 109.5
C15 C16A H163 109.5
H161 C16A H163 109.5
H162 C16A H163 109.5
C15 C17A H171 109.5
C15 C17A H172 109.5
H171 C17A H172 109.5
C15 C17A H173 109.5
H171 C17A H173 109.5
H172 C17A H173 109.5
C15 C18A H181 109.5
C15 C18A H182 109.5
H181 C18A H182 109.5
C15 C18A H183 109.5
H181 C18A H183 109.5
H182 C18A H183 109.5
C15 C16B H164 109.5
C15 C16B H165 109.5
H164 C16B H165 109.5
C15 C16B H166 109.5
H164 C16B H166 109.5
H165 C16B H166 109.5
C15 C17B H174 109.5
C15 C17B H175 109.5
H174 C17B H175 109.5
C15 C17B H176 109.5
H174 C17B H176 109.5
H175 C17B H176 109.5
C15 C18B H184 109.5
C15 C18B H185 109.5
H184 C18B H185 109.5
C15 C18B H186 109.5
H184 C18B H186 109.5
H185 C18B H186 109.5
O Mo N1 89.90(13)
O Mo N2 160.61(13)
N1 Mo N2 70.81(11)
O Mo S4 103.58(11)
N1 Mo S4 134.63(9)
N2 Mo S4 89.32(9)
O Mo S2 104.50(10)
N1 Mo S2 133.52(9)
N2 Mo S2 90.78(9)
S4 Mo S2 85.17(5)
O Mo S3 97.86(10)
N1 Mo S3 84.98(9)
N2 Mo S3 79.02(9)
S4 Mo S3 50.66(5)
S2 Mo S3 134.27(5)
O Mo S1 98.62(10)
N1 Mo S1 84.02(9)
N2 Mo S1 81.75(9)
S4 Mo S1 134.35(5)
S2 Mo S1 50.57(5)
S3 Mo S1 160.13(4)
C1 N1 C5 118.0(3)
C1 N1 Mo 120.5(3)
C5 N1 Mo 121.5(2)
C10 N2 C6 117.0(3)
C10 N2 Mo 124.4(3)
C6 N2 Mo 118.3(2)
S2 S1 Mo 63.22(5)
S1 S2 Mo 66.21(5)
S4 S3 Mo 63.13(5)
S3 S4 Mo 66.21(5)

loop_
_geom_bond_atom_site_label_1
_geom_bond_atom_site_label_2
_geom_bond_distance
C1 N1 1.355(5)
C1 C2 1.366(6)
C1 H1 0.95
C2 C3 1.385(5)
C2 H2 0.95
C3 C4 1.395(5)
C3 C11 1.532(6)
C4 C5 1.389(5)
C4 H4 0.95
C5 N1 1.357(4)
C5 C6 1.490(5)
C6 N2 1.355(5)
C6 C7 1.376(5)
C7 C8 1.411(5)
C7 H7 0.95
C8 C9 1.403(5)
C8 C15 1.525(5)
C9 C10 1.370(6)
C9 H9 0.95
C10 N2 1.345(5)
C10 H10 0.95
C11 C14 1.519(6)
C11 C13 1.530(6)
C11 C12 1.540(6)
C12 H12A 0.98
C12 H12B 0.98
C12 H12C 0.98
C13 H13A 0.98
C13 H13B 0.98
C13 H13C 0.98
C14 H14A 0.98
C14 H14B 0.98
C14 H14C 0.98
C15 C18A 1.505(9)
C15 C17B 1.507(10)
C15 C16A 1.510(8)
C15 C18B 1.511(10)
C15 C16B 1.552(10)
C15 C17A 1.583(9)
C16A H161 0.98
C16A H162 0.98
C16A H163 0.98
C17A H171 0.98
C17A H172 0.98
C17A H173 0.98
C18A H181 0.98
C18A H182 0.98
C18A H183 0.98
C16B H164 0.98
C16B H165 0.98
C16B H166 0.98
C17B H174 0.98
C17B H175 0.98
C17B H176 0.98
C18B H184 0.98
C18B H185 0.98
C18B H186 0.98
Mo O 1.683(3)
Mo N1 2.200(3)
Mo N2 2.320(3)
Mo S4 2.3641(14)
Mo S2 2.3724(12)
Mo S3 2.4250(13)
Mo S1 2.4316(13)
S1 S2 2.052(2)
S3 S4 2.0498(18)

loop_
_geom_hbond_atom_site_label_D
_geom_hbond_atom_site_label_H
_geom_hbond_atom_site_label_A
_geom_hbond_distance_DH
_geom_hbond_distance_HA
_geom_hbond_distance_DA
_geom_hbond_angle_DHA
_geom_hbond_site_symmetry_A
C1 H1 O 0.95 2.42 2.931(5) 113.6 .
C1 H1 S1 0.95 2.96 3.743(4) 140.6 5_666
C9 H9 S1 0.95 2.92 3.854(4) 169.1 3_656
C10 H10 S4 0.95 3 3.449(4) 110.4 .

loop_
_geom_torsion_atom_site_label_1
_geom_torsion_atom_site_label_2
_geom_torsion_atom_site_label_3
_geom_torsion_atom_site_label_4
_geom_torsion
N1 C1 C2 C3 0.7(6)
C1 C2 C3 C4 0.0(6)
C1 C2 C3 C11 -178.8(4)
C2 C3 C4 C5 -1.2(5)
C11 C3 C4 C5 177.6(4)
C3 C4 C5 N1 1.7(6)
C3 C4 C5 C6 -176.6(3)
N1 C5 C6 N2 3.2(5)
C4 C5 C6 N2 -178.4(4)
N1 C5 C6 C7 -174.3(4)
C4 C5 C6 C7 4.0(6)
N2 C6 C7 C8 -1.9(6)
C5 C6 C7 C8 175.5(4)
C6 C7 C8 C9 2.0(6)
C6 C7 C8 C15 -178.2(4)
C7 C8 C9 C10 -1.5(6)
C15 C8 C9 C10 178.6(4)
C8 C9 C10 N2 0.8(7)
C2 C3 C11 C14 171.1(4)
C4 C3 C11 C14 -7.7(6)
C2 C3 C11 C13 -68.5(5)
C4 C3 C11 C13 112.8(4)
C2 C3 C11 C12 51.5(5)
C4 C3 C11 C12 -127.3(4)
C9 C8 C15 C18A -61.3(8)
C7 C8 C15 C18A 118.8(7)
C9 C8 C15 C17B 108.7(7)
C7 C8 C15 C17B -71.2(7)
C9 C8 C15 C16A 173.6(8)
C7 C8 C15 C16A -6.2(9)
C9 C8 C15 C18B -18.6(11)
C7 C8 C15 C18B 161.6(10)
C9 C8 C15 C16B -134.4(7)
C7 C8 C15 C16B 45.7(8)
C9 C8 C15 C17A 55.4(6)
C7 C8 C15 C17A -124.4(6)
C2 C1 N1 C5 -0.3(6)
C2 C1 N1 Mo -179.3(3)
C4 C5 N1 C1 -0.9(5)
C6 C5 N1 C1 177.5(3)
C4 C5 N1 Mo 178.1(3)
C6 C5 N1 Mo -3.5(4)
C9 C10 N2 C6 -0.6(7)
C9 C10 N2 Mo -175.0(4)
C7 C6 N2 C10 1.1(6)
C5 C6 N2 C10 -176.5(4)
C7 C6 N2 Mo 175.9(3)
C5 C6 N2 Mo -1.7(4)
